data_7158700
loop_
_publ_author_name
'Zhou, Shuai'
'Xu, Xiaojuan'
'Zhu, Xu'
'Zheng, Yu'
'Chen, Sufang'
'Xue, Mingqiang'

_publ_section_title
;
 A facile approach to C-functionalized \b-ketoimine compounds via terminal
 alkylation of a tetralithiated intermediate
;
_journal_name_full 'Organic &amp; Biomolecular Chemistry'
_journal_paper_doi 10.1039/D2OB00640E
_journal_year 2022
_chemical_formula_moiety 'C64 H96 Li8 N4 O12'
_chemical_formula_sum 'C64 H96 Li8 N4 O12'
_chemical_formula_weight 1168.96
_space_group_crystal_system triclinic
_space_group_IT_number 2
_space_group_name_Hall '-P 1'
_space_group_name_H-M_alt 'P -1'
_atom_sites_solution_hydrogens geom
_atom_sites_solution_primary dual
_audit_creation_date 2020-04-26
_audit_creation_method
;
Olex2 1.2
(compiled 2018.05.29 svn.r3508 for OlexSys, GUI svn.r5506)
;
_audit_update_record
;
2022-04-27 deposited with the CCDC.	2022-05-06 downloaded from the CCDC.
;
_cell_angle_alpha 88.701(2)
_cell_angle_beta 78.029(2)
_cell_angle_gamma 82.275(2)
_cell_formula_units_Z 1
_cell_length_a 9.4644(5)
_cell_length_b 12.0676(7)
_cell_length_c 15.1154(8)
_cell_measurement_reflns_used 5201
_cell_measurement_temperature 120(2)
_cell_measurement_theta_max 26.17
_cell_measurement_theta_min 2.20
_cell_volume 1673.47(16)
_computing_cell_refinement 'SAINT v8.37A (Bruker, 2015)'
_computing_data_reduction 'SAINT v8.37A (Bruker, 2015)'
_computing_molecular_graphics 'Olex2 (Dolomanov et al., 2009)'
_computing_publication_material 'Olex2 (Dolomanov et al., 2009)'
_computing_structure_refinement 'ShelXL (Sheldrick, 2015)'
_computing_structure_solution 'ShelXT (Sheldrick, 2015)'
_diffrn_ambient_temperature 120.02
_diffrn_measured_fraction_theta_full 0.997
_diffrn_measured_fraction_theta_max 0.993
_diffrn_measurement_device_type 'Bruker APEX-II CCD'
_diffrn_measurement_method '\f and \w scans'
_diffrn_radiation_type MoK\a
_diffrn_radiation_wavelength 0.71073
_diffrn_reflns_av_R_equivalents 0.0741
_diffrn_reflns_av_unetI/netI 0.0848
_diffrn_reflns_Laue_measured_fraction_full 0.997
_diffrn_reflns_Laue_measured_fraction_max 0.993
_diffrn_reflns_limit_h_max 12
_diffrn_reflns_limit_h_min -12
_diffrn_reflns_limit_k_max 15
_diffrn_reflns_limit_k_min -15
_diffrn_reflns_limit_l_max 19
_diffrn_reflns_limit_l_min -19
_diffrn_reflns_number 26479
_diffrn_reflns_point_group_measured_fraction_full 0.997
_diffrn_reflns_point_group_measured_fraction_max 0.993
_diffrn_reflns_theta_full 25.242
_diffrn_reflns_theta_max 27.510
_diffrn_reflns_theta_min 2.612
_diffrn_standards_number 0
_exptl_absorpt_coefficient_mu 0.077
_exptl_absorpt_correction_T_max 0.7456
_exptl_absorpt_correction_T_min 0.6133
_exptl_absorpt_correction_type none
_exptl_crystal_colour yellow
_exptl_crystal_colour_primary yellow
_exptl_crystal_density_diffrn 1.160
_exptl_crystal_description block
_exptl_crystal_F_000 628
_exptl_crystal_size_max 0.3
_exptl_crystal_size_mid 0.2
_exptl_crystal_size_min 0.2
_refine_diff_density_max 0.708
_refine_diff_density_min -0.277
_refine_diff_density_rms 0.054
_refine_ls_extinction_method none
_refine_ls_goodness_of_fit_ref 1.031
_refine_ls_hydrogen_treatment constr
_refine_ls_matrix_type full
_refine_ls_number_parameters 399
_refine_ls_number_reflns 7665
_refine_ls_number_restraints 1
_refine_ls_restrained_S_all 1.049
_refine_ls_R_factor_all 0.1169
_refine_ls_R_factor_gt 0.0585
_refine_ls_shift/su_max 0.000
_refine_ls_shift/su_mean 0.000
_refine_ls_structure_factor_coef Fsqd
_refine_ls_weighting_details 'w=1/[\s^2^(Fo^2^)+(0.0510P)^2^+0.8710P] where P=(Fo^2^+2Fc^2^)/3'
_refine_ls_weighting_scheme calc
_refine_ls_wR_factor_gt 0.1248
_refine_ls_wR_factor_ref 0.1546
_reflns_Friedel_coverage 0.000
_reflns_number_gt 4655
_reflns_number_total 7665
_reflns_threshold_expression 'I > 2\s(I)'
_cod_data_source_file d2ob00640e2.cif
_cod_data_source_block mo_b191010b_0m_a
_cod_database_code 7158700
_shelx_shelxl_version_number 2016/4
_shelx_space_group_comment
;
The symmetry employed for this shelxl refinement is uniquely defined
by the following loop, which should always be used as a source of
symmetry information in preference to the above space-group names.
They are only intended as comments.
;
_shelx_estimated_absorpt_t_max 0.985
_shelx_estimated_absorpt_t_min 0.977
_olex2_refinement_description
;
1. Fixed Uiso
 At 1.2 times of:
  All C(H) groups, All C(H,H) groups
 At 1.5 times of:
  All C(H,H,H) groups
2. Restrained distances
 Li4-Li3
 3 with sigma of 0.02
3.a Secondary CH2 refined with riding coordinates:
 C16(H16A,H16B), C30(H30A,H30B), C25(H25A,H25B), C15(H15A,H15B), C31(H31A,
 H31B), C29(H29A,H29B), C28(H28A,H28B), C32(H32A,H32B), C26(H26A,H26B),
 C12(H12A,H12B), C27(H27A,H27B), C14(H14A,H14B), C19(H19A,H19B), C17(H17A,H17B),
  C18(H18A,H18B), C13(H13A,H13B)
3.b Aromatic/amide H refined with riding coordinates:
 C4(H4), C2(H2), C9(H9), C22(H22), C6(H6), C1(H1)
3.c X=CH2 refined with riding coordinates:
 C24(H24A,H24B), C11(H11A,H11B)
3.d Idealised Me refined as rotating group:
 C7(H7A,H7B,H7C), C20(H20A,H20B,H20C)
;
_olex2_submission_special_instructions 'No special instructions were received'

loop_
_space_group_symop_operation_xyz
'x, y, z'
'-x, -y, -z'

loop_
_atom_site_label
_atom_site_type_symbol
_atom_site_fract_x
_atom_site_fract_y
_atom_site_fract_z
_atom_site_U_iso_or_equiv
_atom_site_adp_type
_atom_site_occupancy
_atom_site_site_symmetry_order
_atom_site_calc_flag
_atom_site_refinement_flags_posn
_atom_site_refinement_flags_adp
_atom_site_refinement_flags_occupancy
_atom_site_disorder_assembly
_atom_site_disorder_group
O4 O 0.70163(15) 0.41473(11) 0.73194(9) 0.0207(3) Uani 1 1 d . . . . .
O1 O 0.45937(15) 0.76990(12) 0.23508(10) 0.0231(3) Uani 1 1 d . . . . .
O6 O 0.92838(16) 0.17092(13) 0.70518(11) 0.0303(4) Uani 1 1 d . . . . .
O5 O 0.75508(16) 0.66187(13) 0.65042(11) 0.0295(4) Uani 1 1 d . . . . .
O2 O 0.40686(18) 0.85243(13) 0.04084(11) 0.0326(4) Uani 1 1 d . . . . .
O3 O 0.67248(17) 0.67735(15) 0.05114(11) 0.0386(4) Uani 1 1 d . . . . .
N1 N 0.32908(18) 0.73732(14) 0.41486(11) 0.0191(4) Uani 1 1 d . . . . .
N2 N 0.45985(18) 0.52220(14) 0.67234(11) 0.0203(4) Uani 1 1 d . . . . .
C3 C 0.3023(2) 0.65989(16) 0.48367(13) 0.0174(4) Uani 1 1 d . . . . .
C5 C 0.3639(2) 0.54944(17) 0.61235(14) 0.0187(4) Uani 1 1 d . . . . .
C4 C 0.3878(2) 0.63439(17) 0.54903(14) 0.0189(4) Uani 1 1 d . . . . .
H4 H 0.465039 0.676768 0.550124 0.023 Uiso 1 1 calc R . . . .
C2 C 0.1903(2) 0.59349(17) 0.48358(14) 0.0196(4) Uani 1 1 d . . . . .
H2 H 0.128721 0.608539 0.441254 0.024 Uiso 1 1 calc R . . . .
C8 C 0.3850(2) 0.83405(17) 0.42884(15) 0.0214(5) Uani 1 1 d . . . . .
C21 C 0.4205(2) 0.56017(17) 0.75940(14) 0.0206(5) Uani 1 1 d . . . . .
C23 C 0.6347(2) 0.45083(17) 0.81531(14) 0.0222(5) Uani 1 1 d . . . . .
C9 C 0.4607(2) 0.89059(18) 0.35963(15) 0.0237(5) Uani 1 1 d . . . . .
H9 H 0.484386 0.960556 0.375469 0.028 Uiso 1 1 calc R . . . .
C10 C 0.5106(2) 0.85829(18) 0.26431(15) 0.0247(5) Uani 1 1 d . . . . .
C22 C 0.5019(2) 0.53038(18) 0.82405(14) 0.0246(5) Uani 1 1 d . . . . .
H22 H 0.467321 0.565973 0.881321 0.029 Uiso 1 1 calc R . . . .
C6 C 0.2528(2) 0.48532(18) 0.60909(14) 0.0229(5) Uani 1 1 d . . . . .
H6 H 0.234845 0.426887 0.651442 0.028 Uiso 1 1 calc R . . . .
C1 C 0.1690(2) 0.50667(18) 0.54444(15) 0.0238(5) Uani 1 1 d . . . . .
H1 H 0.095548 0.461134 0.541622 0.029 Uiso 1 1 calc R . . . .
C7 C 0.3494(3) 0.88757(18) 0.52190(15) 0.0286(5) Uani 1 1 d . . . . .
H7A H 0.251634 0.874176 0.553030 0.043 Uiso 1 1 calc GR . . . .
H7B H 0.352807 0.968254 0.515912 0.043 Uiso 1 1 calc GR . . . .
H7C H 0.420851 0.854897 0.556945 0.043 Uiso 1 1 calc GR . . . .
C24 C 0.6851(3) 0.4106(2) 0.88924(16) 0.0303(5) Uani 1 1 d . . . . .
H24A H 0.768972 0.356063 0.882308 0.036 Uiso 1 1 calc R . . . .
H24B H 0.636454 0.436993 0.947852 0.036 Uiso 1 1 calc R . . . .
C20 C 0.2810(2) 0.6397(2) 0.78647(15) 0.0297(5) Uani 1 1 d . . . . .
H20A H 0.287857 0.707924 0.750321 0.044 Uiso 1 1 calc GR . . . .
H20B H 0.265766 0.658717 0.850738 0.044 Uiso 1 1 calc GR . . . .
H20C H 0.198863 0.603927 0.775907 0.044 Uiso 1 1 calc GR . . . .
C16 C 0.7385(3) 0.6987(2) -0.04005(16) 0.0335(6) Uani 1 1 d . . . . .
H16A H 0.715777 0.778640 -0.054542 0.040 Uiso 1 1 calc R . . . .
H16B H 0.702201 0.653161 -0.082072 0.040 Uiso 1 1 calc R . . . .
C11 C 0.6055(3) 0.9159(2) 0.20816(17) 0.0365(6) Uani 1 1 d . . . . .
H11A H 0.637677 0.894314 0.146447 0.044 Uiso 1 1 calc R . . . .
H11B H 0.639970 0.977903 0.230499 0.044 Uiso 1 1 calc R . . . .
C30 C 1.0523(3) 0.1293(2) 0.55726(18) 0.0366(6) Uani 1 1 d . . . . .
H30A H 0.989626 0.177415 0.522870 0.044 Uiso 1 1 calc R . . . .
H30B H 1.112651 0.069746 0.516914 0.044 Uiso 1 1 calc R . . . .
C25 C 0.6634(3) 0.76859(19) 0.66231(18) 0.0348(6) Uani 1 1 d . . . . .
H25A H 0.561337 0.758232 0.688901 0.042 Uiso 1 1 calc R . . . .
H25B H 0.666156 0.806819 0.603452 0.042 Uiso 1 1 calc R . . . .
C15 C 0.3685(3) 0.8404(2) -0.04503(17) 0.0378(6) Uani 1 1 d . . . . .
H15A H 0.388358 0.761156 -0.064654 0.045 Uiso 1 1 calc R . . . .
H15B H 0.424901 0.885483 -0.091561 0.045 Uiso 1 1 calc R . . . .
C31 C 1.1463(3) 0.1975(2) 0.59925(18) 0.0393(6) Uani 1 1 d . . . . .
H31A H 1.238815 0.151743 0.605252 0.047 Uiso 1 1 calc R . . . .
H31B H 1.168822 0.264006 0.562147 0.047 Uiso 1 1 calc R . . . .
C29 C 0.9634(3) 0.0812(2) 0.63945(19) 0.0388(6) Uani 1 1 d . . . . .
H29A H 0.873685 0.058139 0.625772 0.047 Uiso 1 1 calc R . . . .
H29B H 1.020243 0.015539 0.661837 0.047 Uiso 1 1 calc R . . . .
C28 C 0.8698(3) 0.6630(2) 0.69982(18) 0.0354(6) Uani 1 1 d . . . . .
H28A H 0.962741 0.623206 0.665605 0.042 Uiso 1 1 calc R . . . .
H28B H 0.844819 0.626836 0.759458 0.042 Uiso 1 1 calc R . . . .
C32 C 1.0536(3) 0.2316(2) 0.69135(18) 0.0379(6) Uani 1 1 d . . . . .
H32A H 1.110140 0.212645 0.739126 0.046 Uiso 1 1 calc R . . . .
H32B H 1.021516 0.313249 0.693406 0.046 Uiso 1 1 calc R . . . .
C26 C 0.7233(3) 0.8365(2) 0.72527(19) 0.0436(7) Uani 1 1 d . . . . .
H26A H 0.672442 0.828959 0.788872 0.052 Uiso 1 1 calc R . . . .
H26B H 0.714771 0.916547 0.708627 0.052 Uiso 1 1 calc R . . . .
C12 C 0.3166(3) 0.9494(2) 0.0827(2) 0.0459(7) Uani 1 1 d . . . . .
H12A H 0.361079 1.017740 0.062356 0.055 Uiso 1 1 calc R . . . .
H12B H 0.303218 0.944563 0.149375 0.055 Uiso 1 1 calc R . . . .
C27 C 0.8817(3) 0.7848(2) 0.71097(19) 0.0426(7) Uani 1 1 d . . . . .
H27A H 0.941047 0.814738 0.656179 0.051 Uiso 1 1 calc R . . . .
H27B H 0.924045 0.797417 0.763942 0.051 Uiso 1 1 calc R . . . .
C14 C 0.2085(3) 0.8817(3) -0.03107(19) 0.0482(7) Uani 1 1 d . . . . .
H14A H 0.150852 0.818180 -0.023748 0.058 Uiso 1 1 calc R . . . .
H14B H 0.186658 0.927325 -0.083028 0.058 Uiso 1 1 calc R . . . .
C19 C 0.7844(3) 0.6382(3) 0.1003(2) 0.0510(8) Uani 1 1 d . . . . .
H19A H 0.797347 0.555578 0.103845 0.061 Uiso 1 1 calc R . . . .
H19B H 0.759342 0.669427 0.162453 0.061 Uiso 1 1 calc R . . . .
C17 C 0.9001(3) 0.6675(3) -0.0485(2) 0.0589(9) Uani 1 1 d . . . . .
H17A H 0.955468 0.719834 -0.088646 0.071 Uiso 1 1 calc R . . . .
H17B H 0.932478 0.590295 -0.071816 0.071 Uiso 1 1 calc R . . . .
C18 C 0.9169(3) 0.6778(3) 0.0490(2) 0.0624(9) Uani 1 1 d . . . . .
H18A H 1.005395 0.630267 0.059787 0.075 Uiso 1 1 calc R . . . .
H18B H 0.921527 0.756273 0.064641 0.075 Uiso 1 1 calc R . . . .
C13 C 0.1743(3) 0.9519(3) 0.0546(2) 0.0678(10) Uani 1 1 d . . . . .
H13A H 0.133951 1.029521 0.042671 0.081 Uiso 1 1 calc R . . . .
H13B H 0.102921 0.919685 0.102179 0.081 Uiso 1 1 calc R . . . .
Li4 Li 0.7391(4) 0.2579(3) 0.7053(2) 0.0246(8) Uani 1 1 d D . . . .
Li1 Li 0.4669(4) 0.6407(3) 0.3133(2) 0.0242(8) Uani 1 1 d . . . . .
Li2 Li 0.4759(4) 0.7276(3) 0.1143(3) 0.0290(9) Uani 1 1 d . . . . .
Li3 Li 0.6758(4) 0.5233(3) 0.6432(3) 0.0268(8) Uani 1 1 d D . . . .

loop_
_atom_site_aniso_label
_atom_site_aniso_U_11
_atom_site_aniso_U_22
_atom_site_aniso_U_33
_atom_site_aniso_U_23
_atom_site_aniso_U_13
_atom_site_aniso_U_12
O4 0.0209(7) 0.0213(8) 0.0199(8) -0.0031(6) -0.0048(6) -0.0012(6)
O1 0.0245(8) 0.0226(8) 0.0236(8) 0.0014(6) -0.0065(6) -0.0058(6)
O6 0.0237(8) 0.0288(9) 0.0385(10) -0.0005(7) -0.0087(7) -0.0005(7)
O5 0.0300(9) 0.0246(8) 0.0352(9) -0.0042(7) -0.0088(7) -0.0044(7)
O2 0.0397(10) 0.0293(9) 0.0310(9) 0.0007(7) -0.0170(8) 0.0020(8)
O3 0.0252(9) 0.0588(12) 0.0275(9) 0.0108(8) -0.0030(7) 0.0045(8)
N1 0.0204(9) 0.0185(9) 0.0201(9) 0.0018(7) -0.0064(7) -0.0053(7)
N2 0.0200(9) 0.0234(9) 0.0177(9) -0.0013(7) -0.0063(7) 0.0005(8)
C3 0.0170(10) 0.0165(10) 0.0175(10) -0.0039(8) -0.0024(8) 0.0012(8)
C5 0.0165(10) 0.0204(11) 0.0174(10) -0.0026(8) -0.0032(8) 0.0043(9)
C4 0.0187(10) 0.0189(10) 0.0200(11) -0.0045(8) -0.0058(9) -0.0022(9)
C2 0.0173(10) 0.0228(11) 0.0201(11) -0.0004(9) -0.0075(9) -0.0014(9)
C8 0.0206(10) 0.0198(11) 0.0263(12) -0.0005(9) -0.0114(9) -0.0010(9)
C21 0.0222(11) 0.0195(11) 0.0198(11) -0.0019(8) -0.0040(9) -0.0019(9)
C23 0.0250(11) 0.0211(11) 0.0224(11) -0.0017(9) -0.0079(9) -0.0048(9)
C9 0.0255(11) 0.0181(11) 0.0308(13) 0.0016(9) -0.0113(10) -0.0057(9)
C10 0.0241(11) 0.0218(11) 0.0304(13) 0.0048(9) -0.0108(10) -0.0039(9)
C22 0.0275(12) 0.0279(12) 0.0175(11) -0.0041(9) -0.0043(9) -0.0006(10)
C6 0.0216(11) 0.0237(11) 0.0229(11) 0.0044(9) -0.0027(9) -0.0043(9)
C1 0.0192(11) 0.0259(12) 0.0282(12) 0.0033(9) -0.0065(9) -0.0079(9)
C7 0.0370(13) 0.0209(11) 0.0296(13) -0.0040(9) -0.0130(11) 0.0002(10)
C24 0.0314(13) 0.0357(13) 0.0243(12) -0.0003(10) -0.0107(10) 0.0011(11)
C20 0.0288(12) 0.0329(13) 0.0250(12) -0.0066(10) -0.0056(10) 0.0054(10)
C16 0.0326(13) 0.0414(15) 0.0250(13) -0.0013(11) -0.0010(11) -0.0071(11)
C11 0.0381(14) 0.0410(15) 0.0341(14) 0.0090(12) -0.0086(12) -0.0181(12)
C30 0.0336(13) 0.0329(14) 0.0424(15) -0.0078(12) -0.0110(12) 0.0052(11)
C25 0.0345(13) 0.0255(13) 0.0453(16) 0.0027(11) -0.0102(12) -0.0042(11)
C15 0.0440(15) 0.0382(15) 0.0345(14) 0.0022(11) -0.0183(12) -0.0012(12)
C31 0.0299(13) 0.0333(14) 0.0533(17) -0.0060(12) -0.0041(12) -0.0052(11)
C29 0.0288(13) 0.0254(13) 0.0616(18) -0.0100(12) -0.0098(13) 0.0002(11)
C28 0.0290(13) 0.0367(14) 0.0416(15) -0.0088(11) -0.0117(11) 0.0000(11)
C32 0.0270(13) 0.0413(15) 0.0489(17) -0.0091(12) -0.0138(12) -0.0053(11)
C26 0.0622(18) 0.0260(13) 0.0442(16) -0.0034(12) -0.0188(14) 0.0004(13)
C12 0.0515(17) 0.0336(15) 0.0533(18) -0.0092(13) -0.0209(14) 0.0086(13)
C27 0.0481(16) 0.0415(16) 0.0458(17) 0.0004(13) -0.0198(14) -0.0172(13)
C14 0.0353(15) 0.068(2) 0.0464(17) 0.0055(15) -0.0159(13) -0.0137(14)
C19 0.0287(14) 0.075(2) 0.0491(18) 0.0250(16) -0.0140(13) 0.0010(14)
C17 0.0314(15) 0.098(3) 0.0445(18) 0.0033(17) 0.0004(13) -0.0106(16)
C18 0.0330(15) 0.096(3) 0.060(2) 0.0198(19) -0.0140(15) -0.0118(17)
C13 0.0442(18) 0.071(2) 0.087(3) -0.025(2) -0.0226(18) 0.0112(17)
Li4 0.0241(19) 0.026(2) 0.023(2) 0.0018(15) -0.0064(16) -0.0014(16)
Li1 0.0220(18) 0.0231(19) 0.027(2) -0.0010(15) -0.0055(16) -0.0017(15)
Li2 0.0257(19) 0.037(2) 0.023(2) 0.0019(17) -0.0029(16) 0.0001(17)
Li3 0.0254(19) 0.028(2) 0.027(2) 0.0000(16) -0.0034(16) -0.0055(17)

loop_
_atom_type_symbol
_atom_type_description
_atom_type_scat_dispersion_real
_atom_type_scat_dispersion_imag
_atom_type_scat_source
C C 0.0033 0.0016 'International Tables Vol C Tables 4.2.6.8 and 6.1.1.4'
H H 0.0000 0.0000 'International Tables Vol C Tables 4.2.6.8 and 6.1.1.4'
Li Li -0.0003 0.0001 'International Tables Vol C Tables 4.2.6.8 and 6.1.1.4'
N N 0.0061 0.0033 'International Tables Vol C Tables 4.2.6.8 and 6.1.1.4'
O O 0.0106 0.0060 'International Tables Vol C Tables 4.2.6.8 and 6.1.1.4'

loop_
_geom_angle_atom_site_label_1
_geom_angle_atom_site_label_2
_geom_angle_atom_site_label_3
_geom_angle
_geom_angle_site_symmetry_1
_geom_angle_site_symmetry_3
_geom_angle_publ_flag
C23 O4 Li4 120.07(17) . . ?
C23 O4 Li1 101.11(16) . 2_666 ?
C23 O4 Li3 112.19(17) . . ?
Li4 O4 Li1 68.09(15) . 2_666 ?
Li3 O4 Li4 122.48(17) . . ?
Li3 O4 Li1 80.35(16) . 2_666 ?
C10 O1 Li4 117.37(17) . 2_666 ?
C10 O1 Li1 113.92(17) . . ?
C10 O1 Li2 126.51(18) . . ?
Li1 O1 Li4 69.27(15) . 2_666 ?
Li2 O1 Li4 104.05(17) . 2_666 ?
Li2 O1 Li1 111.38(18) . . ?
C29 O6 C32 106.70(17) . . ?
C29 O6 Li4 112.55(17) . . ?
C32 O6 Li4 117.11(17) . . ?
C25 O5 Li3 121.83(17) . . ?
C28 O5 C25 108.95(17) . . ?
C28 O5 Li3 118.51(18) . . ?
C15 O2 Li2 124.93(18) . . ?
C12 O2 C15 106.34(18) . . ?
C12 O2 Li2 120.84(19) . . ?
C16 O3 C19 109.20(18) . . ?
C16 O3 Li2 128.08(18) . . ?
C19 O3 Li2 120.71(19) . . ?
C3 N1 Li4 126.83(17) . 2_666 ?
C3 N1 Li1 102.00(16) . . ?
C8 N1 C3 120.87(17) . . ?
C8 N1 Li4 111.35(16) . 2_666 ?
C8 N1 Li1 111.17(17) . . ?
Li4 N1 Li1 65.51(15) 2_666 . ?
C5 N2 Li1 117.80(17) . 2_666 ?
C5 N2 Li3 126.12(17) . . ?
C21 N2 C5 119.64(17) . . ?
C21 N2 Li1 102.94(17) . 2_666 ?
C21 N2 Li3 103.16(17) . . ?
Li3 N2 Li1 78.51(16) . 2_666 ?
N1 C3 C4 124.77(18) . . ?
N1 C3 C2 118.26(18) . . ?
N1 C3 Li1 48.00(12) . . ?
C4 C3 C2 116.66(18) . . ?
C4 C3 Li1 111.56(15) . . ?
C2 C3 Li1 104.88(15) . . ?
C4 C5 N2 120.21(18) . . ?
C4 C5 C6 118.54(19) . . ?
C6 C5 N2 120.94(18) . . ?
C3 C4 H4 118.6 . . ?
C5 C4 C3 122.74(19) . . ?
C5 C4 H4 118.6 . . ?
C3 C2 H2 119.6 . . ?
C3 C2 Li3 95.16(15) . 2_666 ?
C1 C2 C3 120.86(19) . . ?
C1 C2 H2 119.6 . . ?
C1 C2 Li3 95.87(16) . 2_666 ?
Li3 C2 H2 78.8 2_666 . ?
N1 C8 C7 119.96(19) . . ?
C9 C8 N1 122.3(2) . . ?
C9 C8 C7 117.42(19) . . ?
N2 C21 C22 123.40(19) . . ?
N2 C21 C20 118.44(18) . . ?
N2 C21 Li1 47.29(13) . 2_666 ?
N2 C21 Li3 46.98(13) . . ?
C22 C21 C20 118.16(19) . . ?
C22 C21 Li1 85.14(15) . 2_666 ?
C22 C21 Li3 84.44(15) . . ?
C20 C21 Li1 143.94(17) . 2_666 ?
C20 C21 Li3 145.03(17) . . ?
Li3 C21 Li1 56.86(12) . 2_666 ?
O4 C23 C22 117.65(18) . . ?
O4 C23 C24 121.0(2) . . ?
O4 C23 Li1 49.24(12) . 2_666 ?
O4 C23 Li2 101.84(15) . 2_666 ?
O4 C23 Li3 40.34(12) . . ?
C22 C23 Li1 84.27(14) . 2_666 ?
C22 C23 Li2 100.09(16) . 2_666 ?
C22 C23 Li3 82.05(15) . . ?
C24 C23 C22 121.3(2) . . ?
C24 C23 Li1 134.27(18) . 2_666 ?
C24 C23 Li2 65.84(15) . 2_666 ?
C24 C23 Li3 152.01(19) . . ?
Li1 C23 Li3 56.72(12) 2_666 . ?
Li2 C23 Li1 73.12(13) 2_666 2_666 ?
Li2 C23 Li3 129.44(14) 2_666 . ?
C8 C9 H9 115.5 . . ?
C8 C9 C10 128.9(2) . . ?
C10 C9 H9 115.5 . . ?
O1 C10 C9 117.83(19) . . ?
O1 C10 C11 121.7(2) . . ?
O1 C10 Li1 39.69(12) . . ?
C9 C10 Li1 88.48(15) . . ?
C11 C10 C9 120.5(2) . . ?
C11 C10 Li1 140.72(19) . . ?
C21 C22 C23 128.0(2) . . ?
C21 C22 H22 116.0 . . ?
C23 C22 H22 116.0 . . ?
C5 C6 H6 119.9 . . ?
C1 C6 C5 120.1(2) . . ?
C1 C6 H6 119.9 . . ?
C2 C1 H1 119.5 . . ?
C6 C1 C2 121.0(2) . . ?
C6 C1 H1 119.5 . . ?
C8 C7 H7A 109.5 . . ?
C8 C7 H7B 109.5 . . ?
C8 C7 H7C 109.5 . . ?
H7A C7 H7B 109.5 . . ?
H7A C7 H7C 109.5 . . ?
H7B C7 H7C 109.5 . . ?
C23 C24 H24A 120.0 . . ?
C23 C24 H24B 120.0 . . ?
C23 C24 Li2 83.25(16) . 2_666 ?
H24A C24 H24B 120.0 . . ?
Li2 C24 H24A 93.0 2_666 . ?
Li2 C24 H24B 93.7 2_666 . ?
C21 C20 H20A 109.5 . . ?
C21 C20 H20B 109.5 . . ?
C21 C20 H20C 109.5 . . ?
H20A C20 H20B 109.5 . . ?
H20A C20 H20C 109.5 . . ?
H20B C20 H20C 109.5 . . ?
O3 C16 H16A 110.4 . . ?
O3 C16 H16B 110.4 . . ?
O3 C16 C17 106.7(2) . . ?
H16A C16 H16B 108.6 . . ?
C17 C16 H16A 110.4 . . ?
C17 C16 H16B 110.4 . . ?
C10 C11 H11A 120.0 . . ?
C10 C11 H11B 120.0 . . ?
H11A C11 H11B 120.0 . . ?
H30A C30 H30B 109.3 . . ?
C31 C30 H30A 111.4 . . ?
C31 C30 H30B 111.4 . . ?
C29 C30 H30A 111.4 . . ?
C29 C30 H30B 111.4 . . ?
C29 C30 C31 101.8(2) . . ?
O5 C25 H25A 110.4 . . ?
O5 C25 H25B 110.4 . . ?
O5 C25 C26 106.44(19) . . ?
H25A C25 H25B 108.6 . . ?
C26 C25 H25A 110.4 . . ?
C26 C25 H25B 110.4 . . ?
O2 C15 H15A 110.6 . . ?
O2 C15 H15B 110.6 . . ?
O2 C15 C14 105.8(2) . . ?
H15A C15 H15B 108.7 . . ?
C14 C15 H15A 110.6 . . ?
C14 C15 H15B 110.6 . . ?
C30 C31 H31A 110.9 . . ?
C30 C31 H31B 110.9 . . ?
H31A C31 H31B 108.9 . . ?
C32 C31 C30 104.2(2) . . ?
C32 C31 H31A 110.9 . . ?
C32 C31 H31B 110.9 . . ?
O6 C29 C30 104.60(19) . . ?
O6 C29 H29A 110.8 . . ?
O6 C29 H29B 110.8 . . ?
C30 C29 H29A 110.8 . . ?
C30 C29 H29B 110.8 . . ?
H29A C29 H29B 108.9 . . ?
O5 C28 H28A 110.7 . . ?
O5 C28 H28B 110.7 . . ?
O5 C28 C27 105.01(19) . . ?
H28A C28 H28B 108.8 . . ?
C27 C28 H28A 110.7 . . ?
C27 C28 H28B 110.7 . . ?
O6 C32 C31 107.12(19) . . ?
O6 C32 H32A 110.3 . . ?
O6 C32 H32B 110.3 . . ?
C31 C32 H32A 110.3 . . ?
C31 C32 H32B 110.3 . . ?
H32A C32 H32B 108.5 . . ?
C25 C26 H26A 111.2 . . ?
C25 C26 H26B 111.2 . . ?
C25 C26 C27 102.7(2) . . ?
H26A C26 H26B 109.1 . . ?
C27 C26 H26A 111.2 . . ?
C27 C26 H26B 111.2 . . ?
O2 C12 H12A 110.5 . . ?
O2 C12 H12B 110.5 . . ?
O2 C12 C13 106.1(2) . . ?
H12A C12 H12B 108.7 . . ?
C13 C12 H12A 110.5 . . ?
C13 C12 H12B 110.5 . . ?
C28 C27 C26 101.6(2) . . ?
C28 C27 H27A 111.4 . . ?
C28 C27 H27B 111.4 . . ?
C26 C27 H27A 111.4 . . ?
C26 C27 H27B 111.4 . . ?
H27A C27 H27B 109.3 . . ?
C15 C14 H14A 110.8 . . ?
C15 C14 H14B 110.8 . . ?
C15 C14 C13 105.0(2) . . ?
H14A C14 H14B 108.8 . . ?
C13 C14 H14A 110.8 . . ?
C13 C14 H14B 110.8 . . ?
O3 C19 H19A 110.7 . . ?
O3 C19 H19B 110.7 . . ?
O3 C19 C18 105.2(2) . . ?
H19A C19 H19B 108.8 . . ?
C18 C19 H19A 110.7 . . ?
C18 C19 H19B 110.7 . . ?
C16 C17 H17A 111.4 . . ?
C16 C17 H17B 111.4 . . ?
C16 C17 C18 102.0(2) . . ?
H17A C17 H17B 109.2 . . ?
C18 C17 H17A 111.4 . . ?
C18 C17 H17B 111.4 . . ?
C19 C18 C17 102.5(2) . . ?
C19 C18 H18A 111.3 . . ?
C19 C18 H18B 111.3 . . ?
C17 C18 H18A 111.3 . . ?
C17 C18 H18B 111.3 . . ?
H18A C18 H18B 109.2 . . ?
C12 C13 C14 104.9(2) . . ?
C12 C13 H13A 110.8 . . ?
C12 C13 H13B 110.8 . . ?
C14 C13 H13A 110.8 . . ?
C14 C13 H13B 110.8 . . ?
H13A C13 H13B 108.8 . . ?
O4 Li4 O1 93.86(16) . 2_666 ?
O4 Li4 O6 122.0(2) . . ?
O4 Li4 N1 98.15(16) . 2_666 ?
O4 Li4 Li1 58.94(14) . 2_666 ?
O4 Li4 Li2 76.35(14) . 2_666 ?
O4 Li4 Li3 28.50(10) . . ?
O1 Li4 N1 87.53(15) 2_666 2_666 ?
O1 Li4 Li1 54.53(14) 2_666 2_666 ?
O1 Li4 Li2 36.80(11) 2_666 2_666 ?
O1 Li4 Li3 100.94(15) 2_666 . ?
O6 Li4 O1 130.8(2) . 2_666 ?
O6 Li4 N1 115.82(19) . 2_666 ?
O6 Li4 Li1 172.7(2) . 2_666 ?
O6 Li4 Li2 115.59(17) . 2_666 ?
O6 Li4 Li3 126.96(17) . . ?
N1 Li4 Li1 57.59(14) 2_666 2_666 ?
N1 Li4 Li2 121.62(17) 2_666 2_666 ?
N1 Li4 Li3 71.04(12) 2_666 . ?
Li1 Li4 Li2 71.65(15) 2_666 2_666 ?
Li1 Li4 Li3 49.79(13) 2_666 . ?
Li2 Li4 Li3 98.05(14) 2_666 . ?
O4 Li1 N1 93.32(15) 2_666 . ?
O1 Li1 O4 90.79(16) . 2_666 ?
O1 Li1 N1 88.13(15) . . ?
O1 Li1 N2 148.2(2) . 2_666 ?
N2 Li1 O4 86.15(15) 2_666 2_666 ?
N2 Li1 N1 123.7(2) 2_666 . ?
O1 Li2 O2 112.1(2) . . ?
O1 Li2 O3 114.6(2) . . ?
O3 Li2 O2 104.51(19) . . ?
O4 Li3 O5 117.4(2) . . ?
O4 Li3 N2 91.39(17) . . ?
O5 Li3 N2 119.8(2) . . ?

loop_
_geom_bond_atom_site_label_1
_geom_bond_atom_site_label_2
_geom_bond_distance
_geom_bond_site_symmetry_2
_geom_bond_publ_flag
O4 C23 1.341(2) . ?
O4 Li4 1.914(4) . ?
O4 Li1 2.054(4) 2_666 ?
O4 Li3 1.883(4) . ?
O1 C10 1.348(3) . ?
O1 Li4 1.977(4) 2_666 ?
O1 Li1 1.937(4) . ?
O1 Li2 1.876(4) . ?
O6 C29 1.444(3) . ?
O6 C32 1.452(3) . ?
O6 Li4 1.950(4) . ?
O5 C25 1.445(3) . ?
O5 C28 1.441(3) . ?
O5 Li3 1.936(4) . ?
O2 C15 1.434(3) . ?
O2 C12 1.428(3) . ?
O2 Li2 1.973(4) . ?
O3 C16 1.423(3) . ?
O3 C19 1.440(3) . ?
O3 Li2 1.930(4) . ?
N1 C3 1.389(3) . ?
N1 C8 1.382(3) . ?
N1 Li4 2.048(4) 2_666 ?
N1 Li1 2.064(4) . ?
N2 C5 1.415(2) . ?
N2 C21 1.363(3) . ?
N2 Li1 2.018(4) 2_666 ?
N2 Li3 2.002(4) . ?
C3 C4 1.406(3) . ?
C3 C2 1.413(3) . ?
C3 Li1 2.717(4) . ?
C5 C4 1.395(3) . ?
C5 C6 1.396(3) . ?
C4 H4 0.9500 . ?
C2 H2 0.9500 . ?
C2 C1 1.386(3) . ?
C2 Li3 2.429(4) 2_666 ?
C8 C9 1.364(3) . ?
C8 C7 1.515(3) . ?
C21 C22 1.378(3) . ?
C21 C20 1.512(3) . ?
C21 Li1 2.676(4) 2_666 ?
C21 Li3 2.666(4) . ?
C23 C22 1.460(3) . ?
C23 C24 1.359(3) . ?
C23 Li1 2.661(4) 2_666 ?
C23 Li2 2.627(5) 2_666 ?
C23 Li3 2.693(4) . ?
C9 H9 0.9500 . ?
C9 C10 1.464(3) . ?
C10 C11 1.355(3) . ?
C10 Li1 2.773(4) . ?
C22 H22 0.9500 . ?
C6 H6 0.9500 . ?
C6 C1 1.381(3) . ?
C1 H1 0.9500 . ?
C7 H7A 0.9800 . ?
C7 H7B 0.9800 . ?
C7 H7C 0.9800 . ?
C24 H24A 0.9500 . ?
C24 H24B 0.9500 . ?
C24 Li2 2.414(5) 2_666 ?
C20 H20A 0.9800 . ?
C20 H20B 0.9800 . ?
C20 H20C 0.9800 . ?
C16 H16A 0.9900 . ?
C16 H16B 0.9900 . ?
C16 C17 1.504(3) . ?
C11 H11A 0.9500 . ?
C11 H11B 0.9500 . ?
C30 H30A 0.9900 . ?
C30 H30B 0.9900 . ?
C30 C31 1.526(3) . ?
C30 C29 1.501(4) . ?
C25 H25A 0.9900 . ?
C25 H25B 0.9900 . ?
C25 C26 1.511(3) . ?
C15 H15A 0.9900 . ?
C15 H15B 0.9900 . ?
C15 C14 1.502(4) . ?
C31 H31A 0.9900 . ?
C31 H31B 0.9900 . ?
C31 C32 1.517(4) . ?
C29 H29A 0.9900 . ?
C29 H29B 0.9900 . ?
C28 H28A 0.9900 . ?
C28 H28B 0.9900 . ?
C28 C27 1.506(3) . ?
C32 H32A 0.9900 . ?
C32 H32B 0.9900 . ?
C26 H26A 0.9900 . ?
C26 H26B 0.9900 . ?
C26 C27 1.517(4) . ?
C12 H12A 0.9900 . ?
C12 H12B 0.9900 . ?
C12 C13 1.491(4) . ?
C27 H27A 0.9900 . ?
C27 H27B 0.9900 . ?
C14 H14A 0.9900 . ?
C14 H14B 0.9900 . ?
C14 C13 1.518(4) . ?
C19 H19A 0.9900 . ?
C19 H19B 0.9900 . ?
C19 C18 1.464(4) . ?
C17 H17A 0.9900 . ?
C17 H17B 0.9900 . ?
C17 C18 1.525(4) . ?
C18 H18A 0.9900 . ?
C18 H18B 0.9900 . ?
C13 H13A 0.9900 . ?
C13 H13B 0.9900 . ?
Li4 O1 1.977(4) 2_666 ?
Li4 N1 2.048(4) 2_666 ?
Li4 Li1 2.225(5) 2_666 ?
Li4 Li2 3.037(5) 2_666 ?
Li4 Li3 3.329(5) . ?
Li1 O4 2.054(4) 2_666 ?
Li1 N2 2.018(4) 2_666 ?
